data_4502611
loop_
_publ_author_name
'Zhou, Hong-Ping'
'Gan, Xiao-Ping'
'Li, Xian-Lei'
'Liu, Zhao-Di'
'Geng, Wen-Qian'
'Zhou, Fei-Xia'
'Ke, Wei-Zai'
'Wang, Peng'
'Kong, Lin'
'Hao, Fu-Ying'
'Wu, Jie-Ying'
'Tian, Yu-Peng'

_publ_section_title
;
 Anion-Induced Assembly of Five-Coordinated Mercury(II) Complexes and
 Density Functional Theory Calculations to Study Bond Dissociation
 Energies of Long Hg&#x2212;N Bonds
;
_journal_issue 4
_journal_name_full 'Crystal Growth &amp; Design'
_journal_page_first 1767
_journal_paper_doi 10.1021/cg901453a
_journal_volume 10
_journal_year 2010
_chemical_formula_sum 'C24 H22 Cl6 Hg3 N18 O2'
_chemical_formula_weight 1409.07
_chemical_name_systematic
; 
 ? 
;
_space_group_IT_number 2
_symmetry_cell_setting triclinic
_symmetry_space_group_name_Hall '-P 1'
_symmetry_space_group_name_H-M 'P -1'
_atom_sites_solution_hydrogens geom
_atom_sites_solution_primary direct
_atom_sites_solution_secondary difmap
_audit_creation_method SHELXL-97
_cell_angle_alpha 94.625(5)
_cell_angle_beta 92.903(5)
_cell_angle_gamma 100.386(5)
_cell_formula_units_Z 1
_cell_length_a 7.595(5)
_cell_length_b 10.433(5)
_cell_length_c 12.072(5)
_cell_measurement_reflns_used 3051
_cell_measurement_temperature 298(2)
_cell_measurement_theta_max 25.85
_cell_measurement_theta_min 2.50
_cell_volume 935.8(9)
_computing_cell_refinement 'Bruker SMART'
_computing_data_collection 'Bruker SMART'
_computing_data_reduction 'Bruker SAINT'
_computing_molecular_graphics 'Bruker SHELXTL'
_computing_publication_material 'Bruker SHELXTL'
_computing_structure_refinement 'SHELXL-97 (Sheldrick, 1997)'
_computing_structure_solution 'SHELXS-97 (Sheldrick, 1990)'
_diffrn_ambient_temperature 298(2)
_diffrn_measured_fraction_theta_full 0.988
_diffrn_measured_fraction_theta_max 0.988
_diffrn_measurement_device_type 'CCD area detector'
_diffrn_measurement_method 'phi and omega scans'
_diffrn_radiation_monochromator graphite
_diffrn_radiation_source 'fine-focus sealed tube'
_diffrn_radiation_type MoK\a
_diffrn_radiation_wavelength 0.71069
_diffrn_reflns_av_R_equivalents 0.0241
_diffrn_reflns_av_sigmaI/netI 0.0370
_diffrn_reflns_limit_h_max 8
_diffrn_reflns_limit_h_min -9
_diffrn_reflns_limit_k_max 12
_diffrn_reflns_limit_k_min -12
_diffrn_reflns_limit_l_max 14
_diffrn_reflns_limit_l_min -13
_diffrn_reflns_number 6615
_diffrn_reflns_theta_full 25.00
_diffrn_reflns_theta_max 25.00
_diffrn_reflns_theta_min 1.70
_exptl_absorpt_coefficient_mu 12.757
_exptl_absorpt_correction_T_max 0.1846
_exptl_absorpt_correction_T_min 0.1144
_exptl_absorpt_correction_type numerical
_exptl_absorpt_process_details sadsba
_exptl_crystal_colour colourless
_exptl_crystal_density_diffrn 2.500
_exptl_crystal_density_method 'not measured'
_exptl_crystal_description block
_exptl_crystal_F_000 650
_exptl_crystal_size_max 0.30
_exptl_crystal_size_mid 0.20
_exptl_crystal_size_min 0.20
_refine_diff_density_max 0.825
_refine_diff_density_min -0.621
_refine_diff_density_rms 0.125
_refine_ls_extinction_coef 0.0101(5)
_refine_ls_extinction_expression Fc^*^=kFc[1+0.001xFc^2^\l^3^/sin(2\q)]^-1/4^
_refine_ls_extinction_method SHELXL
_refine_ls_goodness_of_fit_ref 0.893
_refine_ls_hydrogen_treatment mixed
_refine_ls_matrix_type full
_refine_ls_number_parameters 250
_refine_ls_number_reflns 3251
_refine_ls_number_restraints 2
_refine_ls_restrained_S_all 0.893
_refine_ls_R_factor_all 0.0325
_refine_ls_R_factor_gt 0.0257
_refine_ls_shift/su_max 0.001
_refine_ls_shift/su_mean 0.000
_refine_ls_structure_factor_coef Fsqd
_refine_ls_weighting_details 'calc w=1/[\s^2^(Fo^2^)+(0.0544P)^2^+0.3000P] where P=(Fo^2^+2Fc^2^)/3'
_refine_ls_weighting_scheme calc
_refine_ls_wR_factor_gt 0.0726
_refine_ls_wR_factor_ref 0.0768
_reflns_number_gt 2778
_reflns_number_total 3251
_reflns_threshold_expression >2sigma(I)
_cod_data_source_file cg901453a_si_004.cif
_cod_data_source_block gg
_cod_depositor_comments
;
The following automatic conversions were performed:

'_symmetry_cell_setting' value 'Triclinic' changed to 'triclinic'
according to /home/saulius/struct/CIF-dictionaries/cif_core.dic
dictionary named 'cif_core.dic' version 2.4.2 from 2011-04-26.

Automatic conversion script
Id: cif_fix_values 1715 2011-07-08 13:25:40Z adriana 
;
_cod_original_sg_symbol_H-M P-1
_cod_database_code 4502611

loop_
_symmetry_equiv_pos_as_xyz
'x, y, z'
'-x, -y, -z'

loop_
_atom_site_label
_atom_site_type_symbol
_atom_site_fract_x
_atom_site_fract_y
_atom_site_fract_z
_atom_site_U_iso_or_equiv
_atom_site_adp_type
_atom_site_occupancy
_atom_site_symmetry_multiplicity
_atom_site_calc_flag
_atom_site_refinement_flags
Hg1 Hg 0.5000 1.0000 0.0000 0.04507(14) Uani 1 2 d S
Hg2 Hg 0.89663(3) 0.87326(2) 0.83052(2) 0.04392(13) Uani 1 1 d .
Cl3 Cl 0.6623(2) 0.97254(17) 0.76275(12) 0.0486(4) Uani 1 1 d .
Cl4 Cl 1.1074(2) 0.84154(16) 0.96821(14) 0.0495(4) Uani 1 1 d .
Cl5 Cl 0.5819(2) 0.80104(16) 0.01845(14) 0.0516(4) Uani 1 1 d .
N2 N 0.7407(7) 0.6208(5) 0.7879(4) 0.0411(12) Uani 1 1 d .
N3 N 1.1389(6) 0.9840(4) 0.6954(4) 0.0365(11) Uani 1 1 d .
N1 N 0.9300(6) 0.7509(4) 0.6376(4) 0.0322(10) Uani 1 1 d .
C46 C 0.8347(7) 0.6345(5) 0.6014(5) 0.0327(12) Uani 1 1 d .
C44 C 1.0235(7) 0.8056(5) 0.5585(5) 0.0306(12) Uani 1 1 d .
N4 N 1.1326(6) 0.9266(5) 0.5893(4) 0.0340(11) Uani 1 1 d .
C7 C 0.6459(9) 0.5281(7) 0.8390(6) 0.0510(17) Uani 1 1 d .
H7 H 0.6247 0.5371 0.9142 0.061 Uiso 1 1 calc R
C5 C 0.6450(9) 0.4417(6) 0.6669(6) 0.0463(16) Uani 1 1 d .
H5 H 0.6268 0.3853 0.6020 0.056 Uiso 1 1 calc R
C42 C 1.2538(8) 0.9984(6) 0.5267(5) 0.0411(15) Uani 1 1 d .
H3 H 1.2735 0.9792 0.4523 0.049 Uiso 1 1 calc R
C4 C 1.3381(9) 1.1022(6) 0.5951(5) 0.0465(16) Uani 1 1 d .
H4 H 1.4288 1.1687 0.5778 0.056 Uiso 1 1 calc R
C6 C 0.5815(10) 0.4167(7) 0.7701(6) 0.059(2) Uani 1 1 d .
H6 H 0.5100 0.3403 0.7887 0.070 Uiso 1 1 calc R
N5 N 0.7396(6) 0.5661(4) 0.6810(4) 0.0364(11) Uani 1 1 d .
N6 N 1.0246(7) 0.7598(5) 0.4525(4) 0.0366(11) Uani 1 1 d .
N7 N 0.8206(7) 0.5727(5) 0.5000(4) 0.0373(11) Uani 1 1 d .
C8 C 0.9180(8) 0.6433(6) 0.4297(5) 0.0352(13) Uani 1 1 d .
N8 N 0.9041(7) 0.5938(5) 0.3195(4) 0.0405(12) Uani 1 1 d .
N10 N 0.8089(7) 0.4698(5) 0.2850(4) 0.0491(13) Uani 1 1 d .
C10 C 0.9160(11) 0.5725(8) 0.1396(6) 0.0597(19) Uani 1 1 d .
H10 H 0.9380 0.5871 0.0661 0.072 Uiso 1 1 calc R
C14 C 0.9691(9) 0.6550(7) 0.2297(5) 0.0488(16) Uani 1 1 d .
H14 H 1.0376 0.7386 0.2314 0.059 Uiso 1 1 calc R
C12 C 0.8205(11) 0.4598(7) 0.1780(6) 0.058(2) Uani 1 1 d .
H12 H 0.7703 0.3852 0.1317 0.070 Uiso 1 1 calc R
C13 C 1.2622(8) 1.0897(6) 0.6963(5) 0.0438(15) Uani 1 1 d .
H13 H 1.2951 1.1498 0.7583 0.053 Uiso 1 1 calc R
O1 O 0.5760(9) 0.2816(6) 0.4127(5) 0.0722(16) Uani 1 1 d D
H101 H 0.645(10) 0.342(7) 0.378(7) 0.10(3) Uiso 1 1 d D
H100 H 0.537(16) 0.210(7) 0.367(8) 0.18(6) Uiso 1 1 d D

loop_
_atom_site_aniso_label
_atom_site_aniso_U_11
_atom_site_aniso_U_22
_atom_site_aniso_U_33
_atom_site_aniso_U_23
_atom_site_aniso_U_13
_atom_site_aniso_U_12
Hg1 0.0524(2) 0.0439(2) 0.0400(2) 0.00719(16) 0.00398(16) 0.01014(16)
Hg2 0.04194(18) 0.05117(19) 0.03823(18) 0.00753(11) -0.00136(11) 0.00709(12)
Cl3 0.0546(10) 0.0640(10) 0.0319(8) 0.0096(7) 0.0026(7) 0.0215(8)
Cl4 0.0449(9) 0.0521(9) 0.0480(10) 0.0064(7) -0.0110(7) 0.0028(7)
Cl5 0.0668(11) 0.0471(9) 0.0447(9) 0.0095(7) 0.0113(8) 0.0160(8)
N2 0.048(3) 0.041(3) 0.030(3) -0.001(2) 0.004(2) -0.001(2)
N3 0.043(3) 0.037(3) 0.027(3) 0.003(2) 0.003(2) -0.001(2)
N1 0.031(2) 0.026(2) 0.038(3) 0.004(2) 0.002(2) 0.0034(19)
C46 0.032(3) 0.026(3) 0.040(3) 0.004(2) 0.002(2) 0.002(2)
C44 0.024(3) 0.031(3) 0.036(3) 0.010(2) -0.002(2) 0.002(2)
N4 0.035(3) 0.039(3) 0.026(3) 0.005(2) 0.005(2) 0.002(2)
C7 0.053(4) 0.056(4) 0.040(4) 0.010(3) 0.009(3) -0.006(3)
C5 0.049(4) 0.034(3) 0.048(4) 0.002(3) 0.004(3) -0.013(3)
C42 0.043(3) 0.042(3) 0.042(4) 0.015(3) 0.019(3) 0.007(3)
C4 0.044(4) 0.038(3) 0.052(4) 0.011(3) 0.006(3) -0.010(3)
C6 0.071(5) 0.041(4) 0.054(4) 0.012(3) 0.016(4) -0.022(3)
N5 0.037(3) 0.031(2) 0.037(3) -0.001(2) 0.004(2) -0.001(2)
N6 0.047(3) 0.034(3) 0.028(3) 0.001(2) 0.004(2) 0.006(2)
N7 0.044(3) 0.033(3) 0.032(3) 0.000(2) 0.003(2) 0.000(2)
C8 0.041(3) 0.036(3) 0.032(3) 0.005(3) 0.004(3) 0.014(3)
N8 0.040(3) 0.040(3) 0.040(3) -0.006(2) 0.004(2) 0.008(2)
N10 0.058(3) 0.043(3) 0.044(3) -0.008(2) 0.002(3) 0.008(3)
C10 0.081(5) 0.070(5) 0.031(4) -0.005(3) 0.003(3) 0.027(4)
C14 0.058(4) 0.053(4) 0.040(4) 0.003(3) 0.006(3) 0.020(3)
C12 0.077(5) 0.060(5) 0.035(4) -0.024(3) -0.005(3) 0.019(4)
C13 0.045(4) 0.037(3) 0.045(4) 0.004(3) -0.004(3) -0.003(3)
O1 0.097(5) 0.057(3) 0.054(3) 0.004(3) -0.006(3) -0.006(3)

loop_
_atom_type_symbol
_atom_type_description
_atom_type_scat_dispersion_real
_atom_type_scat_dispersion_imag
_atom_type_scat_source
C C 0.0033 0.0016 'International Tables Vol C Tables 4.2.6.8 and 6.1.1.4'
H H 0.0000 0.0000 'International Tables Vol C Tables 4.2.6.8 and 6.1.1.4'
N N 0.0061 0.0033 'International Tables Vol C Tables 4.2.6.8 and 6.1.1.4'
Cl Cl 0.1484 0.1585 'International Tables Vol C Tables 4.2.6.8 and 6.1.1.4'
Hg Hg -2.3894 9.2266 'International Tables Vol C Tables 4.2.6.8 and 6.1.1.4'
O O 0.0106 0.0060 'International Tables Vol C Tables 4.2.6.8 and 6.1.1.4'

loop_
_geom_angle_atom_site_label_1
_geom_angle_atom_site_label_2
_geom_angle_atom_site_label_3
_geom_angle
_geom_angle_site_symmetry_3
Cl5 Hg1 Cl5 180.0 2_675
Cl4 Hg2 Cl3 152.93(6) .
Cl4 Hg2 N1 113.03(11) .
Cl3 Hg2 N1 93.85(10) .
Cl4 Hg2 N2 96.51(12) .
Cl3 Hg2 N2 99.54(12) .
N1 Hg2 N2 60.71(14) .
Cl4 Hg2 N3 95.43(12) .
Cl3 Hg2 N3 95.20(12) .
N1 Hg2 N3 60.57(14) .
N2 Hg2 N3 120.06(14) .
C7 N2 N5 104.0(5) .
C7 N2 Hg2 138.6(4) .
N5 N2 Hg2 117.2(3) .
C13 N3 N4 104.0(5) .
C13 N3 Hg2 138.5(4) .
N4 N3 Hg2 117.2(3) .
C44 N1 C46 111.8(5) .
C44 N1 Hg2 123.7(3) .
C46 N1 Hg2 123.7(4) .
N1 C46 N7 128.6(5) .
N1 C46 N5 115.8(5) .
N7 C46 N5 115.5(5) .
N1 C44 N6 128.0(5) .
N1 C44 N4 116.2(5) .
N6 C44 N4 115.8(5) .
N3 N4 C42 111.2(5) .
N3 N4 C44 120.7(4) .
C42 N4 C44 127.8(5) .
N2 C7 C6 113.1(6) .
N2 C7 H7 123.5 .
C6 C7 H7 123.5 .
N5 C5 C6 105.3(6) .
N5 C5 H5 127.4 .
C6 C5 H5 127.4 .
C4 C42 N4 106.0(5) .
C4 C42 H3 127.0 .
N4 C42 H3 127.0 .
C42 C4 C13 106.0(6) .
C42 C4 H4 127.0 .
C13 C4 H4 127.0 .
C7 C6 C5 105.6(6) .
C7 C6 H6 127.2 .
C5 C6 H6 127.2 .
C5 N5 N2 112.1(5) .
C5 N5 C46 127.0(5) .
N2 N5 C46 120.9(4) .
C44 N6 C8 112.3(5) .
C46 N7 C8 111.8(5) .
N6 C8 N7 127.5(5) .
N6 C8 N8 115.2(5) .
N7 C8 N8 117.3(5) .
C14 N8 C8 128.2(5) .
C14 N8 N10 110.2(5) .
C8 N8 N10 121.5(5) .
C12 N10 N8 103.9(6) .
C14 C10 C12 105.7(7) .
C14 C10 H10 127.2 .
C12 C10 H10 127.2 .
C10 C14 N8 107.3(7) .
C10 C14 H14 126.4 .
N8 C14 H14 126.4 .
N10 C12 C10 113.0(6) .
N10 C12 H12 123.5 .
C10 C12 H12 123.5 .
N3 C13 C4 112.7(6) .
N3 C13 H13 123.6 .
C4 C13 H13 123.6 .
H101 O1 H100 111(10) .

loop_
_geom_bond_atom_site_label_1
_geom_bond_atom_site_label_2
_geom_bond_distance
_geom_bond_site_symmetry_2
Hg1 Cl5 2.2958(18) .
Hg1 Cl5 2.2958(18) 2_675
Hg2 Cl4 2.3335(18) .
Hg2 Cl3 2.3589(19) .
Hg2 N1 2.610(4) .
Hg2 N2 2.683(5) .
Hg2 N3 2.688(5) .
N2 C7 1.313(8) .
N2 N5 1.368(6) .
N3 C13 1.310(7) .
N3 N4 1.364(6) .
N1 C44 1.324(7) .
N1 C46 1.325(6) .
C46 N7 1.327(7) .
C46 N5 1.395(7) .
C44 N6 1.330(7) .
C44 N4 1.391(7) .
N4 C42 1.376(7) .
C7 C6 1.372(9) .
C7 H7 0.9300 .
C5 N5 1.359(7) .
C5 C6 1.386(9) .
C5 H5 0.9300 .
C42 C4 1.348(9) .
C42 H3 0.9300 .
C4 C13 1.382(9) .
C4 H4 0.9300 .
C6 H6 0.9300 .
N6 C8 1.333(8) .
N7 C8 1.333(8) .
C8 N8 1.380(8) .
N8 C14 1.370(8) .
N8 N10 1.385(7) .
N10 C12 1.296(8) .
C10 C14 1.328(9) .
C10 C12 1.392(11) .
C10 H10 0.9300 .
C14 H14 0.9300 .
C12 H12 0.9300 .
C13 H13 0.9300 .
O1 H101 0.89(8) .
O1 H100 0.89(8) .

loop_
_geom_hbond_atom_site_label_D
_geom_hbond_atom_site_label_H
_geom_hbond_atom_site_label_A
_geom_hbond_distance_DH
_geom_hbond_distance_HA
_geom_hbond_distance_DA
_geom_hbond_angle_DHA
_geom_hbond_site_symmetry_A
O1 H101 N10 0.89(8) 2.11(3) 2.978(9) 165(8) .
O1 H100 Cl3 0.89(8) 2.57(6) 3.430(7) 163(10) 2_666
